data_7017039
loop_
_publ_author_name
'Xu, Fenfen'
'Du, Shaowu'
'Liu, Yuping'
'Hassan, Jacqueline'
'Zhang, Jie'
'Bond, Alan M.'

_publ_section_title
;
 Synthesis and characterization of diiron dithiolate complexes containing
 a quinoxaline bridge.
;
_journal_issue 41
_journal_name_full 'Dalton transactions (Cambridge, England : 2003)'
_journal_page_first 10907
_journal_page_last 10917
_journal_paper_doi 10.1039/c1dt10953g
_journal_volume 40
_journal_year 2011
_chemical_formula_sum 'C40 H32 Cl2 Fe2 N2 O4 P2 S2'
_chemical_formula_weight 913.34
_chemical_name_systematic
;
?
;
_space_group_IT_number 2
_symmetry_cell_setting triclinic
_symmetry_space_group_name_Hall '-P 1'
_symmetry_space_group_name_H-M 'P -1'
_atom_sites_solution_hydrogens geom
_atom_sites_solution_primary direct
_atom_sites_solution_secondary difmap
_audit_creation_method SHELXL-97
_cell_angle_alpha 92.981(8)
_cell_angle_beta 91.827(7)
_cell_angle_gamma 100.728(13)
_cell_formula_units_Z 2
_cell_length_a 10.199(7)
_cell_length_b 13.712(9)
_cell_length_c 14.582(9)
_cell_measurement_reflns_used 5133
_cell_measurement_temperature 293(2)
_cell_measurement_theta_max 23.99
_cell_measurement_theta_min 2.69
_cell_volume 1999(2)
_computing_cell_refinement 'Siemens SMART'
_computing_data_collection 'Siemens SMART'
_computing_data_reduction 'Siemens XPREP'
_computing_molecular_graphics 'Bruker SHELXTL'
_computing_publication_material 'Bruker SHELXTL'
_computing_structure_refinement 'Siemens SHELXTL'
_computing_structure_solution 'Siemens SHELXTL'
_diffrn_ambient_temperature 293(2)
_diffrn_measured_fraction_theta_full 0.987
_diffrn_measured_fraction_theta_max 0.987
_diffrn_measurement_device_type 'Saturn70 (4x4 bin mode)'
_diffrn_measurement_method '\w scans'
_diffrn_radiation_monochromator graphite
_diffrn_radiation_source 'fine-focus sealed tube'
_diffrn_radiation_type MoK\a
_diffrn_radiation_wavelength 0.71073
_diffrn_reflns_av_R_equivalents 0.0430
_diffrn_reflns_av_sigmaI/netI 0.0643
_diffrn_reflns_limit_h_max 11
_diffrn_reflns_limit_h_min -11
_diffrn_reflns_limit_k_max 15
_diffrn_reflns_limit_k_min -14
_diffrn_reflns_limit_l_max 16
_diffrn_reflns_limit_l_min -16
_diffrn_reflns_number 11750
_diffrn_reflns_theta_full 23.99
_diffrn_reflns_theta_max 23.99
_diffrn_reflns_theta_min 2.69
_diffrn_standards_decay_% none
_diffrn_standards_interval_count none
_diffrn_standards_interval_time none
_diffrn_standards_number none
_exptl_absorpt_coefficient_mu 1.087
_exptl_absorpt_correction_T_max 1.0000
_exptl_absorpt_correction_T_min 0.3267
_exptl_absorpt_correction_type multi-scan
_exptl_absorpt_process_details 'Sphere (Rigaku Crystalclear)'
_exptl_crystal_colour orange-red
_exptl_crystal_density_diffrn 1.517
_exptl_crystal_density_method 'not measured'
_exptl_crystal_description Plate
_exptl_crystal_F_000 932
_exptl_crystal_size_max .17
_exptl_crystal_size_mid .14
_exptl_crystal_size_min .05
_refine_diff_density_max 1.665
_refine_diff_density_min -1.013
_refine_diff_density_rms 0.138
_refine_ls_extinction_method none
_refine_ls_goodness_of_fit_ref 1.026
_refine_ls_hydrogen_treatment constr
_refine_ls_matrix_type full
_refine_ls_number_parameters 487
_refine_ls_number_reflns 6216
_refine_ls_number_restraints 0
_refine_ls_restrained_S_all 1.026
_refine_ls_R_factor_gt 0.0500
_refine_ls_shift/su_max 0.001
_refine_ls_shift/su_mean 0.000
_refine_ls_structure_factor_coef Fsqd
_refine_ls_weighting_details 'calc w=1/[\s^2^(Fo^2^)+(0.1178P)^2^+0.0000P] where P=(Fo^2^+2Fc^2^)/3'
_refine_ls_weighting_scheme calc
_refine_ls_wR_factor_gt 0.1364
_refine_ls_wR_factor_ref 0.1704
_reflns_number_gt 4750
_reflns_number_total 6216
_reflns_threshold_expression >2sigma(I)
_cod_data_source_file c1dt10953g.txt
_cod_data_source_block compound_3
_cod_depositor_comments
;
The following automatic conversions were performed:

'_symmetry_cell_setting' value 'Triclinic' changed to 'triclinic'
according to /home/saulius/struct/CIF-dictionaries/cif_core.dic
dictionary named 'cif_core.dic' version 2.4.1 from
2010-06-29.

'_exptl_absorpt_correction_type' value 'Multi-scan'
changed to 'multi-scan' according to
/home/saulius/struct/CIF-dictionaries/cif_core.dic dictionary named
'cif_core.dic' version 2.4.1 from 2010-06-29.

Automatic conversion script
Id: cif_fix_values 1715 2011-07-08 13:25:40Z adriana 
;
_cod_original_sg_symbol_H-M P-1
_cod_database_code 7017039
_refine_ls_r_factor_ref 0.0625

loop_
_symmetry_equiv_pos_as_xyz
'x, y, z'
'-x, -y, -z'

loop_
_atom_site_label
_atom_site_type_symbol
_atom_site_fract_x
_atom_site_fract_y
_atom_site_fract_z
_atom_site_U_iso_or_equiv
_atom_site_adp_type
_atom_site_occupancy
_atom_site_symmetry_multiplicity
_atom_site_calc_flag
_atom_site_refinement_flags
Fe1 Fe 0.76400(6) 0.75719(4) 0.27630(4) 0.0156(2) Uani 1 1 d .
Fe2 Fe 0.81913(6) 0.81558(5) 0.44691(4) 0.0208(2) Uani 1 1 d .
S1 S 0.91756(11) 0.89000(8) 0.32494(8) 0.0202(3) Uani 1 1 d .
S2 S 0.84968(11) 0.66921(8) 0.37875(8) 0.0204(3) Uani 1 1 d .
P1 P 0.64057(11) 0.84684(8) 0.20184(7) 0.0163(3) Uani 1 1 d .
P2 P 0.55867(11) 0.66883(8) 0.26998(8) 0.0166(3) Uani 1 1 d .
N1 N 1.1488(4) 0.8252(3) 0.1709(3) 0.0279(9) Uani 1 1 d .
N2 N 1.0884(4) 0.6210(3) 0.2077(3) 0.0294(10) Uani 1 1 d .
O1 O 0.8226(3) 0.6570(2) 0.1053(2) 0.0293(8) Uani 1 1 d .
O2 O 0.6418(3) 0.6938(2) 0.5696(2) 0.0314(8) Uani 1 1 d .
O3 O 0.6767(4) 0.9821(3) 0.4756(2) 0.0368(9) Uani 1 1 d .
O4 O 1.0497(4) 0.8670(3) 0.5791(3) 0.0493(11) Uani 1 1 d .
C1 C 0.8025(4) 0.6990(3) 0.1736(3) 0.0199(10) Uani 1 1 d .
C2 C 0.7090(5) 0.7421(3) 0.5196(3) 0.0257(11) Uani 1 1 d .
C3 C 0.7318(5) 0.9176(4) 0.4617(3) 0.0265(11) Uani 1 1 d .
C4 C 0.9588(5) 0.8484(3) 0.5294(3) 0.0290(11) Uani 1 1 d .
C5 C 1.0928(4) 0.8729(4) 0.3222(3) 0.0270(11) Uani 1 1 d .
H5A H 1.1496 0.9352 0.3094 0.032 Uiso 1 1 calc R
H5B H 1.1208 0.8543 0.3820 0.032 Uiso 1 1 calc R
C6 C 1.1095(4) 0.7957(3) 0.2519(3) 0.0253(11) Uani 1 1 d .
C7 C 1.1547(5) 0.7520(4) 0.1039(4) 0.0314(12) Uani 1 1 d .
C8 C 1.1923(5) 0.7798(4) 0.0149(4) 0.0401(13) Uani 1 1 d .
H8A H 1.2095 0.8466 0.0019 0.048 Uiso 1 1 calc R
C9 C 1.2031(6) 0.7095(5) -0.0512(4) 0.0469(15) Uani 1 1 d .
H9A H 1.2292 0.7284 -0.1092 0.056 Uiso 1 1 calc R
C10 C 1.1755(5) 0.6078(5) -0.0339(4) 0.0444(14) Uani 1 1 d .
H10A H 1.1829 0.5602 -0.0803 0.053 Uiso 1 1 calc R
C11 C 1.1378(5) 0.5791(4) 0.0513(4) 0.0365(13) Uani 1 1 d .
H11A H 1.1192 0.5119 0.0625 0.044 Uiso 1 1 calc R
C12 C 1.1268(5) 0.6509(4) 0.1229(4) 0.0308(12) Uani 1 1 d .
C13 C 1.0779(4) 0.6927(3) 0.2711(3) 0.0256(11) Uani 1 1 d .
C14 C 1.0274(4) 0.6613(4) 0.3619(3) 0.0279(11) Uani 1 1 d .
H14A H 1.0823 0.7026 0.4100 0.033 Uiso 1 1 calc R
H14B H 1.0382 0.5932 0.3688 0.033 Uiso 1 1 calc R
C15 C 0.4880(4) 0.7491(3) 0.1905(3) 0.0204(10) Uani 1 1 d .
H15A H 0.4701 0.7192 0.1285 0.024 Uiso 1 1 calc R
H15B H 0.4096 0.7713 0.2133 0.024 Uiso 1 1 calc R
C16 C 0.6825(4) 0.8796(3) 0.0849(3) 0.0201(10) Uani 1 1 d .
C17 C 0.8141(5) 0.8897(4) 0.0581(3) 0.0269(11) Uani 1 1 d .
H17A H 0.8812 0.8792 0.0990 0.032 Uiso 1 1 calc R
C18 C 0.8434(5) 0.9158(4) -0.0316(3) 0.0365(13) Uani 1 1 d .
H18A H 0.9312 0.9246 -0.0498 0.044 Uiso 1 1 calc R
C19 C 0.7436(5) 0.9285(3) -0.0931(3) 0.0319(12) Uani 1 1 d .
H19A H 0.7640 0.9439 -0.1530 0.038 Uiso 1 1 calc R
C20 C 0.6117(5) 0.9185(3) -0.0659(3) 0.0288(11) Uani 1 1 d .
H20A H 0.5442 0.9285 -0.1068 0.035 Uiso 1 1 calc R
C21 C 0.5832(5) 0.8933(3) 0.0236(3) 0.0230(10) Uani 1 1 d .
H21A H 0.4956 0.8856 0.0421 0.028 Uiso 1 1 calc R
C22 C 0.5935(4) 0.9616(3) 0.2467(3) 0.0165(9) Uani 1 1 d .
C23 C 0.6955(5) 1.0459(3) 0.2528(3) 0.0221(10) Uani 1 1 d .
H23A H 0.7809 1.0408 0.2352 0.026 Uiso 1 1 calc R
C24 C 0.6692(5) 1.1374(3) 0.2854(3) 0.0247(10) Uani 1 1 d .
H24A H 0.7368 1.1935 0.2892 0.030 Uiso 1 1 calc R
C25 C 0.5410(5) 1.1445(4) 0.3121(3) 0.0255(11) Uani 1 1 d .
H25A H 0.5228 1.2055 0.3336 0.031 Uiso 1 1 calc R
C26 C 0.4416(5) 1.0613(3) 0.3067(3) 0.0249(10) Uani 1 1 d .
H26A H 0.3563 1.0658 0.3251 0.030 Uiso 1 1 calc R
C27 C 0.4683(5) 0.9713(3) 0.2741(3) 0.0217(10) Uani 1 1 d .
H27A H 0.4001 0.9156 0.2706 0.026 Uiso 1 1 calc R
C28 C 0.5265(4) 0.5442(3) 0.2159(3) 0.0214(10) Uani 1 1 d .
C29 C 0.6055(5) 0.4777(3) 0.2455(3) 0.0288(11) Uani 1 1 d .
H29A H 0.6738 0.4980 0.2900 0.035 Uiso 1 1 calc R
C30 C 0.5803(6) 0.3810(4) 0.2073(4) 0.0412(14) Uani 1 1 d .
H30A H 0.6317 0.3362 0.2271 0.049 Uiso 1 1 calc R
C31 C 0.4795(6) 0.3500(4) 0.1401(5) 0.0493(16) Uani 1 1 d .
H31A H 0.4631 0.2847 0.1155 0.059 Uiso 1 1 calc R
C32 C 0.4049(6) 0.4156(4) 0.1105(4) 0.0472(16) Uani 1 1 d .
H32A H 0.3389 0.3950 0.0644 0.057 Uiso 1 1 calc R
C33 C 0.4254(5) 0.5131(4) 0.1479(4) 0.0363(13) Uani 1 1 d .
H33A H 0.3726 0.5569 0.1279 0.044 Uiso 1 1 calc R
C34 C 0.4504(4) 0.6590(3) 0.3676(3) 0.0182(9) Uani 1 1 d .
C35 C 0.4169(4) 0.7461(3) 0.4086(3) 0.0229(10) Uani 1 1 d .
H35A H 0.4466 0.8068 0.3836 0.027 Uiso 1 1 calc R
C36 C 0.3413(4) 0.7425(4) 0.4849(3) 0.0262(11) Uani 1 1 d .
H36A H 0.3192 0.8004 0.5108 0.031 Uiso 1 1 calc R
C37 C 0.2972(5) 0.6512(4) 0.5238(3) 0.0312(12) Uani 1 1 d .
H37A H 0.2463 0.6484 0.5758 0.037 Uiso 1 1 calc R
C38 C 0.3297(5) 0.5659(4) 0.4847(3) 0.0319(12) Uani 1 1 d .
H38A H 0.3007 0.5055 0.5106 0.038 Uiso 1 1 calc R
C39 C 0.4053(4) 0.5689(3) 0.4071(3) 0.0243(10) Uani 1 1 d .
H39A H 0.4260 0.5104 0.3813 0.029 Uiso 1 1 calc R
C40 C 0.8695(6) 0.6132(5) -0.2728(5) 0.0535(16) Uani 1 1 d .
H40A H 0.7765 0.6053 -0.2933 0.064 Uiso 1 1 calc R
H40B H 0.8792 0.5557 -0.2389 0.064 Uiso 1 1 calc R
Cl1 Cl 0.9104(3) 0.7171(3) -0.2015(2) 0.1521(15) Uani 1 1 d .
Cl2 Cl 0.9697(2) 0.61656(14) -0.37038(15) 0.0788(6) Uani 1 1 d .

loop_
_atom_site_aniso_label
_atom_site_aniso_U_11
_atom_site_aniso_U_22
_atom_site_aniso_U_33
_atom_site_aniso_U_23
_atom_site_aniso_U_13
_atom_site_aniso_U_12
Fe1 0.0155(3) 0.0188(3) 0.0126(4) 0.0022(2) 0.0028(3) 0.0032(3)
Fe2 0.0237(4) 0.0245(4) 0.0138(4) 0.0017(3) 0.0012(3) 0.0032(3)
S1 0.0187(6) 0.0219(6) 0.0191(6) 0.0021(4) 0.0019(5) 0.0013(5)
S2 0.0212(6) 0.0224(6) 0.0184(6) 0.0047(4) 0.0011(5) 0.0053(5)
P1 0.0180(6) 0.0204(6) 0.0109(6) 0.0023(4) 0.0025(5) 0.0039(5)
P2 0.0169(6) 0.0181(6) 0.0138(6) 0.0004(4) 0.0030(5) 0.0009(5)
N1 0.0144(19) 0.034(2) 0.036(3) 0.0015(19) 0.0048(18) 0.0041(17)
N2 0.016(2) 0.031(2) 0.041(3) 0.0033(19) 0.0014(19) 0.0032(17)
O1 0.0263(18) 0.0369(19) 0.026(2) -0.0053(15) 0.0075(15) 0.0091(15)
O2 0.0328(19) 0.038(2) 0.026(2) 0.0086(16) 0.0094(16) 0.0083(16)
O3 0.052(2) 0.040(2) 0.024(2) 0.0042(16) 0.0141(17) 0.0177(19)
O4 0.051(2) 0.052(2) 0.039(2) -0.0009(19) -0.022(2) -0.002(2)
C1 0.016(2) 0.022(2) 0.022(3) 0.006(2) 0.0033(19) 0.0033(19)
C2 0.029(3) 0.027(2) 0.020(3) 0.000(2) -0.003(2) 0.006(2)
C3 0.033(3) 0.034(3) 0.009(2) 0.0046(19) 0.005(2) -0.002(2)
C4 0.036(3) 0.023(2) 0.025(3) 0.002(2) 0.001(2) 0.000(2)
C5 0.013(2) 0.037(3) 0.028(3) 0.003(2) 0.000(2) -0.002(2)
C6 0.013(2) 0.032(3) 0.032(3) 0.005(2) 0.000(2) 0.006(2)
C7 0.017(2) 0.041(3) 0.037(3) 0.006(2) 0.008(2) 0.005(2)
C8 0.036(3) 0.053(3) 0.033(3) 0.005(3) 0.011(3) 0.010(3)
C9 0.042(3) 0.058(4) 0.042(4) 0.004(3) 0.016(3) 0.012(3)
C10 0.035(3) 0.056(4) 0.044(4) -0.010(3) 0.008(3) 0.015(3)
C11 0.029(3) 0.037(3) 0.045(4) -0.002(2) 0.004(3) 0.013(2)
C12 0.018(2) 0.043(3) 0.033(3) 0.003(2) 0.006(2) 0.010(2)
C13 0.015(2) 0.030(3) 0.033(3) 0.003(2) -0.002(2) 0.005(2)
C14 0.020(2) 0.036(3) 0.031(3) 0.011(2) -0.002(2) 0.015(2)
C15 0.020(2) 0.020(2) 0.018(2) -0.0014(18) 0.0030(19) -0.0040(18)
C16 0.028(2) 0.017(2) 0.016(2) 0.0021(17) 0.009(2) 0.0055(19)
C17 0.028(3) 0.037(3) 0.016(2) 0.005(2) 0.004(2) 0.006(2)
C18 0.038(3) 0.045(3) 0.024(3) 0.007(2) 0.014(2) 0.000(3)
C19 0.046(3) 0.027(3) 0.020(3) 0.003(2) 0.012(2) -0.001(2)
C20 0.045(3) 0.030(3) 0.012(2) 0.0006(19) -0.002(2) 0.011(2)
C21 0.028(3) 0.021(2) 0.021(3) 0.0017(18) 0.006(2) 0.009(2)
C22 0.020(2) 0.020(2) 0.010(2) 0.0030(17) 0.0009(18) 0.0059(19)
C23 0.022(2) 0.025(2) 0.020(2) 0.0032(19) 0.0043(19) 0.007(2)
C24 0.029(3) 0.020(2) 0.024(3) -0.0010(19) -0.001(2) 0.002(2)
C25 0.033(3) 0.033(3) 0.014(2) -0.0021(19) 0.002(2) 0.016(2)
C26 0.027(3) 0.037(3) 0.012(2) 0.0025(19) 0.0068(19) 0.008(2)
C27 0.027(2) 0.026(2) 0.011(2) 0.0038(18) 0.0046(19) 0.003(2)
C28 0.022(2) 0.020(2) 0.020(3) -0.0015(18) 0.0092(19) -0.0018(19)
C29 0.034(3) 0.029(3) 0.022(3) 0.002(2) 0.004(2) 0.001(2)
C30 0.051(3) 0.022(3) 0.054(4) 0.004(2) 0.029(3) 0.011(3)
C31 0.056(4) 0.020(3) 0.066(4) -0.019(3) 0.026(3) -0.007(3)
C32 0.045(3) 0.039(3) 0.050(4) -0.024(3) -0.009(3) -0.002(3)
C33 0.030(3) 0.031(3) 0.044(3) -0.012(2) -0.006(2) 0.001(2)
C34 0.013(2) 0.028(2) 0.015(2) 0.0023(18) 0.0031(18) 0.0052(18)
C35 0.023(2) 0.026(2) 0.020(3) 0.0003(19) 0.000(2) 0.006(2)
C36 0.022(2) 0.041(3) 0.018(3) -0.006(2) 0.000(2) 0.013(2)
C37 0.021(2) 0.052(3) 0.019(3) 0.004(2) 0.007(2) 0.002(2)
C38 0.029(3) 0.041(3) 0.024(3) 0.009(2) 0.007(2) 0.001(2)
C39 0.025(2) 0.028(2) 0.018(3) 0.0018(19) 0.006(2) -0.001(2)
C40 0.048(4) 0.052(4) 0.063(4) 0.015(3) 0.007(3) 0.012(3)
Cl1 0.134(2) 0.162(3) 0.121(2) -0.080(2) 0.037(2) -0.054(2)
Cl2 0.0922(14) 0.0592(11) 0.0912(15) 0.0279(10) 0.0470(12) 0.0162(10)

loop_
_atom_type_symbol
_atom_type_description
_atom_type_scat_dispersion_real
_atom_type_scat_dispersion_imag
_atom_type_scat_source
C C 0.0033 0.0016 'International Tables Vol C Tables 4.2.6.8 and 6.1.1.4'
H H 0.0000 0.0000 'International Tables Vol C Tables 4.2.6.8 and 6.1.1.4'
N N 0.0061 0.0033 'International Tables Vol C Tables 4.2.6.8 and 6.1.1.4'
O O 0.0106 0.0060 'International Tables Vol C Tables 4.2.6.8 and 6.1.1.4'
P P 0.1023 0.0942 'International Tables Vol C Tables 4.2.6.8 and 6.1.1.4'
S S 0.1246 0.1234 'International Tables Vol C Tables 4.2.6.8 and 6.1.1.4'
Cl Cl 0.1484 0.1585 'International Tables Vol C Tables 4.2.6.8 and 6.1.1.4'
Fe Fe 0.3463 0.8444 'International Tables Vol C Tables 4.2.6.8 and 6.1.1.4'

loop_
_geom_angle_atom_site_label_1
_geom_angle_atom_site_label_2
_geom_angle_atom_site_label_3
_geom_angle
C1 Fe1 P2 92.04(14)
C1 Fe1 P1 91.79(14)
P2 Fe1 P1 74.57(6)
C1 Fe1 S2 100.71(14)
P2 Fe1 S2 96.87(6)
P1 Fe1 S2 165.18(5)
C1 Fe1 S1 113.52(15)
P2 Fe1 S1 152.33(5)
P1 Fe1 S1 93.41(6)
S2 Fe1 S1 88.90(6)
C1 Fe1 Fe2 151.01(14)
P2 Fe1 Fe2 106.35(4)
P1 Fe1 Fe2 114.35(5)
S2 Fe1 Fe2 55.75(5)
S1 Fe1 Fe2 55.48(4)
C2 Fe2 C3 91.5(2)
C2 Fe2 C4 96.8(2)
C3 Fe2 C4 103.2(2)
C2 Fe2 S1 164.59(15)
C3 Fe2 S1 88.34(15)
C4 Fe2 S1 98.22(17)
C2 Fe2 S2 86.19(16)
C3 Fe2 S2 153.17(15)
C4 Fe2 S2 103.61(16)
S1 Fe2 S2 87.05(6)
C2 Fe2 Fe1 110.74(15)
C3 Fe2 Fe1 102.64(14)
C4 Fe2 Fe1 141.34(17)
S1 Fe2 Fe1 54.45(5)
S2 Fe2 Fe1 54.05(3)
C5 S1 Fe1 115.51(16)
C5 S1 Fe2 109.73(16)
Fe1 S1 Fe2 70.07(5)
C14 S2 Fe1 114.06(15)
C14 S2 Fe2 114.31(17)
Fe1 S2 Fe2 70.19(5)
C22 P1 C16 100.53(19)
C22 P1 C15 108.0(2)
C16 P1 C15 106.2(2)
C22 P1 Fe1 125.84(14)
C16 P1 Fe1 118.81(15)
C15 P1 Fe1 95.70(15)
C22 P1 P2 123.92(15)
C16 P1 P2 130.43(14)
C15 P1 P2 43.78(13)
Fe1 P1 P2 52.68(5)
C28 P2 C34 103.7(2)
C28 P2 C15 106.9(2)
C34 P2 C15 105.3(2)
C28 P2 Fe1 119.58(15)
C34 P2 Fe1 123.43(14)
C15 P2 Fe1 95.61(14)
C28 P2 P1 131.59(16)
C34 P2 P1 119.42(15)
C15 P2 P1 43.63(13)
Fe1 P2 P1 52.75(4)
C6 N1 C7 116.8(4)
C13 N2 C12 116.6(4)
O1 C1 Fe1 176.8(4)
O2 C2 Fe2 177.0(4)
O3 C3 Fe2 176.7(4)
O4 C4 Fe2 177.2(5)
C6 C5 S1 111.5(3)
C6 C5 H5A 109.3
S1 C5 H5A 109.3
C6 C5 H5B 109.3
S1 C5 H5B 109.3
H5A C5 H5B 108.0
N1 C6 C13 122.3(5)
N1 C6 C5 117.4(4)
C13 C6 C5 120.2(4)
N1 C7 C12 121.1(5)
N1 C7 C8 119.0(5)
C12 C7 C8 119.9(5)
C9 C8 C7 120.0(6)
C9 C8 H8A 120.0
C7 C8 H8A 120.0
C8 C9 C10 121.1(6)
C8 C9 H9A 119.4
C10 C9 H9A 119.4
C11 C10 C9 119.9(5)
C11 C10 H10A 120.1
C9 C10 H10A 120.1
C10 C11 C12 120.7(5)
C10 C11 H11A 119.7
C12 C11 H11A 119.7
N2 C12 C7 121.6(5)
N2 C12 C11 120.0(5)
C7 C12 C11 118.4(5)
N2 C13 C6 121.4(5)
N2 C13 C14 117.4(4)
C6 C13 C14 121.1(4)
C13 C14 S2 114.6(3)
C13 C14 H14A 108.6
S2 C14 H14A 108.6
C13 C14 H14B 108.6
S2 C14 H14B 108.6
H14A C14 H14B 107.6
P1 C15 P2 92.6(2)
P1 C15 H15A 113.2
P2 C15 H15A 113.2
P1 C15 H15B 113.2
P2 C15 H15B 113.2
H15A C15 H15B 110.5
C21 C16 C17 120.4(4)
C21 C16 P1 119.5(3)
C17 C16 P1 120.1(3)
C16 C17 C18 118.8(4)
C16 C17 H17A 120.6
C18 C17 H17A 120.6
C19 C18 C17 120.6(5)
C19 C18 H18A 119.7
C17 C18 H18A 119.7
C18 C19 C20 120.4(5)
C18 C19 H19A 119.8
C20 C19 H19A 119.8
C21 C20 C19 118.8(4)
C21 C20 H20A 120.6
C19 C20 H20A 120.6
C16 C21 C20 121.0(5)
C16 C21 H21A 119.5
C20 C21 H21A 119.5
C27 C22 C23 118.6(4)
C27 C22 P1 125.7(3)
C23 C22 P1 115.7(3)
C24 C23 C22 120.1(4)
C24 C23 H23A 119.9
C22 C23 H23A 119.9
C23 C24 C25 119.7(4)
C23 C24 H24A 120.2
C25 C24 H24A 120.2
C26 C25 C24 119.9(4)
C26 C25 H25A 120.0
C24 C25 H25A 120.0
C25 C26 C27 120.0(4)
C25 C26 H26A 120.0
C27 C26 H26A 120.0
C26 C27 C22 121.6(4)
C26 C27 H27A 119.2
C22 C27 H27A 119.2
C29 C28 C33 119.9(4)
C29 C28 P2 117.8(3)
C33 C28 P2 122.3(4)
C30 C29 C28 119.0(5)
C30 C29 H29A 120.5
C28 C29 H29A 120.5
C29 C30 C31 121.1(5)
C29 C30 H30A 119.4
C31 C30 H30A 119.4
C32 C31 C30 119.6(5)
C32 C31 H31A 120.2
C30 C31 H31A 120.2
C31 C32 C33 121.2(5)
C31 C32 H32A 119.4
C33 C32 H32A 119.4
C32 C33 C28 119.1(5)
C32 C33 H33A 120.4
C28 C33 H33A 120.4
C39 C34 C35 118.2(4)
C39 C34 P2 122.4(3)
C35 C34 P2 119.3(3)
C36 C35 C34 121.1(4)
C36 C35 H35A 119.5
C34 C35 H35A 119.5
C35 C36 C37 119.9(5)
C35 C36 H36A 120.1
C37 C36 H36A 120.1
C38 C37 C36 119.6(5)
C38 C37 H37A 120.2
C36 C37 H37A 120.2
C37 C38 C39 120.9(5)
C37 C38 H38A 119.6
C39 C38 H38A 119.6
C38 C39 C34 120.4(5)
C38 C39 H39A 119.8
C34 C39 H39A 119.8
Cl1 C40 Cl2 112.9(4)
Cl1 C40 H40A 109.0
Cl2 C40 H40A 109.0
Cl1 C40 H40B 109.0
Cl2 C40 H40B 109.0
H40A C40 H40B 107.8

loop_
_geom_bond_atom_site_label_1
_geom_bond_atom_site_label_2
_geom_bond_distance
Fe1 C1 1.751(5)
Fe1 P2 2.2121(17)
Fe1 P1 2.2142(14)
Fe1 S2 2.2243(14)
Fe1 S1 2.2373(16)
Fe1 Fe2 2.5851(17)
Fe2 C2 1.780(5)
Fe2 C3 1.801(5)
Fe2 C4 1.810(5)
Fe2 S1 2.2658(16)
Fe2 S2 2.2712(18)
S1 C5 1.847(5)
S2 C14 1.859(5)
P1 C22 1.824(4)
P1 C16 1.830(5)
P1 C15 1.852(4)
P1 P2 2.681(2)
P2 C28 1.812(5)
P2 C34 1.824(5)
P2 C15 1.857(4)
N1 C6 1.318(6)
N1 C7 1.374(7)
N2 C13 1.335(6)
N2 C12 1.370(7)
O1 C1 1.167(5)
O2 C2 1.163(6)
O3 C3 1.145(6)
O4 C4 1.140(6)
C5 C6 1.472(7)
C5 H5A 0.9700
C5 H5B 0.9700
C6 C13 1.434(6)
C7 C12 1.407(7)
C7 C8 1.416(8)
C8 C9 1.350(8)
C8 H8A 0.9300
C9 C10 1.408(8)
C9 H9A 0.9300
C10 C11 1.368(8)
C10 H10A 0.9300
C11 C12 1.419(7)
C11 H11A 0.9300
C13 C14 1.491(7)
C14 H14A 0.9700
C14 H14B 0.9700
C15 H15A 0.9700
C15 H15B 0.9700
C16 C21 1.376(6)
C16 C17 1.393(7)
C17 C18 1.401(7)
C17 H17A 0.9300
C18 C19 1.376(7)
C18 H18A 0.9300
C19 C20 1.399(7)
C19 H19A 0.9300
C20 C21 1.393(7)
C20 H20A 0.9300
C21 H21A 0.9300
C22 C27 1.378(6)
C22 C23 1.401(6)
C23 C24 1.394(6)
C23 H23A 0.9300
C24 C25 1.396(7)
C24 H24A 0.9300
C25 C26 1.375(7)
C25 H25A 0.9300
C26 C27 1.377(6)
C26 H26A 0.9300
C27 H27A 0.9300
C28 C29 1.400(7)
C28 C33 1.399(7)
C29 C30 1.385(7)
C29 H29A 0.9300
C30 C31 1.389(9)
C30 H30A 0.9300
C31 C32 1.360(8)
C31 H31A 0.9300
C32 C33 1.393(7)
C32 H32A 0.9300
C33 H33A 0.9300
C34 C39 1.397(6)
C34 C35 1.411(6)
C35 C36 1.372(7)
C35 H35A 0.9300
C36 C37 1.404(7)
C36 H36A 0.9300
C37 C38 1.375(7)
C37 H37A 0.9300
C38 C39 1.387(7)
C38 H38A 0.9300
C39 H39A 0.9300
C40 Cl1 1.698(7)
C40 Cl2 1.776(7)
C40 H40A 0.9700
C40 H40B 0.9700
